data_4100378
_journal_name_full 'Journal of the American Chemical Society'
_journal_year 2005
_chemical_formula_moiety 'C34 H40 Co2 N O6 P S'
_chemical_formula_sum 'C34 H40 Co2 N O6 P S'
_chemical_formula_weight 739.56
_space_group_IT_number 19
_symmetry_cell_setting orthorhombic
_symmetry_space_group_name_Hall 'P 2ac 2ab'
_symmetry_space_group_name_H-M 'P 21 21 21'
_cell_angle_alpha 90.00
_cell_angle_beta 90.00
_cell_angle_gamma 90.00
_cell_formula_units_Z 4
_cell_length_a 10.3233(6)
_cell_length_b 11.2864(6)
_cell_length_c 31.2034(18)
_cell_measurement_temperature 298(2)
_cell_volume 3635.6(4)
_diffrn_ambient_temperature 298(2)
_exptl_crystal_density_diffrn 1.351
_cod_depositor_comments
;
The following automatic conversions were performed:
'_symmetry_cell_setting' value 'Orthorhombic' changed to 'orthorhombic'
according to '/home/saulius/struct/CIF-dictionaries/cif_core.dic'
dictionary named 'cif_core.dic' version 2.4.1 from 2010-06-29.

Automatic conversion script
Id: cif_fix_enum 1527 2010-12-29 10:47:43Z saulius 
;
_cod_database_code 4100378

loop_
_symmetry_equiv_pos_as_xyz
'x, y, z'
'-x+1/2, -y, z+1/2'
'-x, y+1/2, -z+1/2'
'x+1/2, -y+1/2, -z'

loop_
_atom_site_label
_atom_site_type_symbol
_atom_site_fract_x
_atom_site_fract_y
_atom_site_fract_z
_atom_site_U_iso_or_equiv
_atom_site_adp_type
_atom_site_occupancy
_atom_site_symmetry_multiplicity
_atom_site_calc_flag
_atom_site_refinement_flags
_atom_site_disorder_assembly
_atom_site_disorder_group
Co1 Co 0.68188(6) 0.44407(5) 0.050405(17) 0.04176(16) Uani 1 1 d . . .
Co2 Co 0.49085(6) 0.39300(5) 0.095514(18) 0.04322(16) Uani 1 1 d . . .
S1 S 0.75243(10) 0.61006(10) 0.08649(3) 0.0375(2) Uani 1 1 d . . .
P1 P 0.51124(11) 0.55723(9) 0.13365(3) 0.0365(2) Uani 1 1 d . . .
O1 O 0.7134(3) 0.6841(2) 0.16613(8) 0.0423(7) Uani 1 1 d . . .
O2 O 0.5321(4) 0.5519(4) -0.01884(12) 0.0856(12) Uani 1 1 d . . .
O3 O 0.9082(5) 0.3719(4) 0.00176(14) 0.1054(16) Uani 1 1 d . . .
O4 O 0.3869(5) 0.2378(4) 0.16148(15) 0.1159(18) Uani 1 1 d . . .
O5 O 0.2639(4) 0.4006(4) 0.03930(13) 0.1034(15) Uani 1 1 d . . .
O6 O 0.7563(3) 0.3130(3) 0.16421(10) 0.0557(9) Uani 1 1 d . . .
N1 N 0.8281(4) 0.1790(3) 0.11621(13) 0.0595(11) Uani 1 1 d . . .
C1 C 0.8490(4) 0.6915(4) 0.17708(13) 0.0441(11) Uani 1 1 d . . .
H1A H 0.8750 0.6167 0.1905 0.053 Uiso 1 1 calc R . .
C2 C 0.8590(5) 0.7893(4) 0.21025(15) 0.0600(14) Uani 1 1 d . . .
H2A H 0.8257 0.8623 0.1981 0.072 Uiso 1 1 calc R . .
H2B H 0.8054 0.7691 0.2347 0.072 Uiso 1 1 calc R . .
C3 C 0.9967(5) 0.8097(4) 0.22539(17) 0.0672(15) Uani 1 1 d . . .
H3A H 1.0256 0.7377 0.2401 0.081 Uiso 1 1 calc R . .
C4 C 1.0838(5) 0.8287(4) 0.1878(2) 0.0732(17) Uani 1 1 d . . .
H4A H 1.1725 0.8345 0.1978 0.088 Uiso 1 1 calc R . .
H4B H 1.0615 0.9033 0.1742 0.088 Uiso 1 1 calc R . .
C5 C 1.0748(5) 0.7299(4) 0.15467(17) 0.0634(15) Uani 1 1 d . . .
H5A H 1.1048 0.6564 0.1674 0.076 Uiso 1 1 calc R . .
H5B H 1.1310 0.7484 0.1307 0.076 Uiso 1 1 calc R . .
C6 C 0.9360(4) 0.7132(4) 0.13835(14) 0.0424(11) Uani 1 1 d . . .
H6A H 0.9092 0.7890 0.1258 0.051 Uiso 1 1 calc R . .
C7 C 0.9272(4) 0.6192(4) 0.10220(13) 0.0430(11) Uani 1 1 d . . .
C8 C 1.0041(7) 0.9128(5) 0.25759(19) 0.106(2) Uani 1 1 d . . .
H8A H 1.0927 0.9258 0.2656 0.159 Uiso 1 1 calc R . .
H8B H 0.9542 0.8936 0.2826 0.159 Uiso 1 1 calc R . .
H8C H 0.9700 0.9833 0.2446 0.159 Uiso 1 1 calc R . .
C9 C 0.9937(5) 0.6624(5) 0.06115(15) 0.0650(13) Uani 1 1 d . . .
H9A H 1.0852 0.6692 0.0660 0.098 Uiso 1 1 calc R . .
H9B H 0.9593 0.7383 0.0532 0.098 Uiso 1 1 calc R . .
H9C H 0.9782 0.6067 0.0385 0.098 Uiso 1 1 calc R . .
C10 C 0.9794(5) 0.4979(4) 0.11539(14) 0.0512(12) Uani 1 1 d . . .
H10A H 1.0695 0.5047 0.1226 0.077 Uiso 1 1 calc R . .
H10B H 0.9693 0.4432 0.0921 0.077 Uiso 1 1 calc R . .
H10C H 0.9322 0.4696 0.1398 0.077 Uiso 1 1 calc R . .
C11 C 0.6858(4) 0.5872(3) 0.13998(11) 0.0342(9) Uani 1 1 d . . .
H11A H 0.7267 0.5169 0.1524 0.041 Uiso 1 1 calc R . .
C12 C 0.5941(5) 0.5131(4) 0.00868(16) 0.0547(13) Uani 1 1 d . . .
C13 C 0.8211(6) 0.4018(4) 0.02144(15) 0.0607(13) Uani 1 1 d . . .
C14 C 0.4273(5) 0.3000(5) 0.13568(19) 0.0668(15) Uani 1 1 d . . .
C15 C 0.3529(5) 0.4041(5) 0.06158(16) 0.0616(14) Uani 1 1 d . . .
C16 C 0.5953(4) 0.2936(4) 0.05937(15) 0.0516(12) Uani 1 1 d . . .
H16A H 0.5806 0.2220 0.0423 0.062 Uiso 1 1 calc R . .
C17 C 0.6651(4) 0.3210(3) 0.09449(13) 0.0418(10) Uani 1 1 d . . .
C18 C 0.7513(4) 0.2710(4) 0.12814(16) 0.0453(11) Uani 1 1 d . . .
C19 C 0.8199(5) 0.1154(5) 0.07586(17) 0.0710(15) Uani 1 1 d . . .
H19A H 0.9054 0.0867 0.0682 0.085 Uiso 1 1 calc R . .
H19B H 0.7919 0.1697 0.0536 0.085 Uiso 1 1 calc R . .
C20 C 0.7273(8) 0.0118(5) 0.0775(2) 0.121(3) Uani 1 1 d . . .
H20A H 0.7250 -0.0265 0.0501 0.182 Uiso 1 1 calc R . .
H20B H 0.6422 0.0397 0.0847 0.182 Uiso 1 1 calc R . .
H20C H 0.7560 -0.0436 0.0988 0.182 Uiso 1 1 calc R . .
C21 C 0.9195(6) 0.1314(5) 0.1482(2) 0.0824(18) Uani 1 1 d . . .
H21A H 0.9161 0.0455 0.1475 0.099 Uiso 1 1 calc R . .
H21B H 0.8923 0.1567 0.1765 0.099 Uiso 1 1 calc R . .
C22 C 1.0556(6) 0.1703(6) 0.1410(3) 0.115(3) Uani 1 1 d . . .
H22A H 1.1101 0.1380 0.1630 0.173 Uiso 1 1 calc R . .
H22B H 1.0598 0.2552 0.1418 0.173 Uiso 1 1 calc R . .
H22C H 1.0845 0.1426 0.1135 0.173 Uiso 1 1 calc R . .
C23 C 0.4477(4) 0.6987(4) 0.11368(13) 0.0373(10) Uani 1 1 d . . .
C24 C 0.3843(4) 0.7027(4) 0.07475(14) 0.0525(13) Uani 1 1 d . . .
H24A H 0.3733 0.6334 0.0591 0.063 Uiso 1 1 calc R . .
C25 C 0.3368(5) 0.8088(5) 0.05866(16) 0.0668(15) Uani 1 1 d . . .
H25A H 0.2967 0.8108 0.0320 0.080 Uiso 1 1 calc R . .
C26 C 0.3492(5) 0.9103(5) 0.08221(17) 0.0675(15) Uani 1 1 d . . .
H26A H 0.3136 0.9807 0.0722 0.081 Uiso 1 1 calc R . .
C27 C 0.4135(5) 0.9088(4) 0.12029(16) 0.0645(14) Uani 1 1 d . . .
H27A H 0.4233 0.9785 0.1358 0.077 Uiso 1 1 calc R . .
C28 C 0.4644(4) 0.8040(4) 0.13602(15) 0.0534(12) Uani 1 1 d . . .
H28A H 0.5100 0.8041 0.1617 0.064 Uiso 1 1 calc R . .
C29 C 0.4659(4) 0.5540(4) 0.19058(12) 0.0418(10) Uani 1 1 d . . .
C30 C 0.3704(4) 0.6233(4) 0.20819(15) 0.0573(13) Uani 1 1 d . . .
H30A H 0.3242 0.6750 0.1907 0.069 Uiso 1 1 calc R . .
C31 C 0.3417(5) 0.6175(5) 0.25174(16) 0.0748(16) Uani 1 1 d . . .
H31A H 0.2777 0.6658 0.2634 0.090 Uiso 1 1 calc R . .
C32 C 0.4077(6) 0.5409(6) 0.27703(15) 0.0786(17) Uani 1 1 d . . .
H32A H 0.3895 0.5367 0.3062 0.094 Uiso 1 1 calc R . .
C33 C 0.5002(7) 0.4706(6) 0.25978(16) 0.094(2) Uani 1 1 d . . .
H33A H 0.5449 0.4179 0.2773 0.113 Uiso 1 1 calc R . .
C34 C 0.5294(5) 0.4757(5) 0.21681(16) 0.0710(16) Uani 1 1 d . . .
H34A H 0.5925 0.4259 0.2055 0.085 Uiso 1 1 calc R . .

loop_
_atom_site_aniso_label
_atom_site_aniso_U_11
_atom_site_aniso_U_22
_atom_site_aniso_U_33
_atom_site_aniso_U_23
_atom_site_aniso_U_13
_atom_site_aniso_U_12
Co1 0.0458(4) 0.0451(3) 0.0344(3) -0.0043(3) -0.0016(3) 0.0019(3)
Co2 0.0373(3) 0.0424(3) 0.0500(3) -0.0054(3) -0.0048(3) -0.0024(3)
S1 0.0357(6) 0.0406(6) 0.0360(6) 0.0013(5) -0.0022(5) 0.0007(5)
P1 0.0344(6) 0.0396(6) 0.0356(5) -0.0008(5) -0.0018(5) 0.0019(6)
O1 0.0401(19) 0.0424(17) 0.0443(17) -0.0116(14) -0.0087(13) 0.0025(14)
O2 0.097(3) 0.087(3) 0.073(2) 0.018(2) -0.040(2) -0.008(2)
O3 0.107(4) 0.107(3) 0.102(3) -0.012(3) 0.056(3) 0.020(3)
O4 0.111(4) 0.103(4) 0.134(4) 0.053(3) 0.022(3) -0.027(3)
O5 0.072(3) 0.127(4) 0.111(3) -0.021(3) -0.045(3) 0.003(3)
O6 0.065(2) 0.059(2) 0.0429(19) 0.0023(17) -0.0048(16) 0.0155(17)
N1 0.058(3) 0.052(2) 0.069(3) 0.006(2) 0.007(2) 0.023(2)
C1 0.045(3) 0.036(3) 0.051(3) -0.003(2) -0.019(2) 0.002(2)
C2 0.070(4) 0.050(3) 0.060(3) -0.021(2) -0.024(3) 0.000(3)
C3 0.076(4) 0.051(3) 0.075(4) -0.010(3) -0.037(4) 0.010(3)
C4 0.058(4) 0.037(3) 0.125(5) -0.012(3) -0.048(4) 0.000(3)
C5 0.047(3) 0.051(3) 0.092(4) -0.001(3) -0.026(3) -0.004(3)
C6 0.035(3) 0.039(3) 0.053(3) 0.004(2) -0.009(2) 0.001(2)
C7 0.034(2) 0.045(3) 0.050(3) 0.008(2) -0.003(2) -0.005(2)
C8 0.128(5) 0.081(4) 0.110(5) -0.045(4) -0.063(4) 0.004(4)
C9 0.046(3) 0.078(3) 0.071(3) 0.009(3) 0.013(3) -0.011(3)
C10 0.043(3) 0.049(3) 0.061(3) -0.005(2) -0.006(2) 0.006(2)
C11 0.035(2) 0.031(2) 0.037(2) -0.0020(18) -0.0050(19) 0.0026(18)
C12 0.061(4) 0.053(3) 0.050(3) -0.002(2) -0.007(3) -0.009(3)
C13 0.078(4) 0.056(3) 0.048(3) 0.001(2) 0.011(3) 0.002(3)
C14 0.053(3) 0.058(3) 0.089(4) 0.008(3) 0.002(3) -0.009(3)
C15 0.055(3) 0.060(3) 0.070(3) -0.008(3) -0.010(3) 0.005(3)
C16 0.054(3) 0.044(3) 0.057(3) -0.010(2) -0.002(2) -0.002(2)
C17 0.044(3) 0.035(2) 0.046(3) -0.008(2) 0.003(2) 0.002(2)
C18 0.037(3) 0.035(3) 0.064(3) 0.010(2) 0.008(2) 0.001(2)
C19 0.062(4) 0.059(3) 0.092(4) -0.011(3) 0.018(3) 0.019(3)
C20 0.159(8) 0.057(4) 0.148(7) -0.006(4) -0.014(6) -0.013(4)
C21 0.074(4) 0.073(4) 0.101(4) 0.014(3) -0.001(3) 0.033(3)
C22 0.078(5) 0.089(5) 0.179(7) 0.027(5) -0.027(5) 0.003(4)
C23 0.030(2) 0.045(3) 0.037(2) 0.004(2) -0.0015(18) 0.0049(19)
C24 0.048(3) 0.062(3) 0.048(3) 0.000(2) -0.007(2) 0.001(2)
C25 0.069(4) 0.080(4) 0.051(3) 0.022(3) -0.004(3) 0.017(3)
C26 0.070(4) 0.048(3) 0.084(4) 0.018(3) 0.003(3) 0.021(3)
C27 0.076(4) 0.042(3) 0.075(4) 0.001(3) -0.015(3) 0.017(3)
C28 0.055(3) 0.055(3) 0.051(3) -0.001(3) -0.007(2) 0.008(2)
C29 0.041(3) 0.047(2) 0.038(2) 0.003(2) 0.0029(19) 0.001(2)
C30 0.039(3) 0.083(4) 0.050(3) 0.006(3) 0.003(2) 0.011(3)
C31 0.065(4) 0.099(4) 0.061(3) 0.004(3) 0.028(3) 0.021(3)
C32 0.076(4) 0.124(5) 0.036(3) 0.010(3) 0.015(3) 0.006(4)
C33 0.103(5) 0.128(5) 0.052(3) 0.033(3) 0.013(3) 0.042(5)
C34 0.072(4) 0.084(4) 0.057(3) 0.019(3) 0.020(3) 0.034(3)

loop_
_geom_bond_atom_site_label_1
_geom_bond_atom_site_label_2
_geom_bond_distance
_geom_bond_site_symmetry_2
_geom_bond_publ_flag
Co1 C13 1.763(6) . ?
Co1 C12 1.767(5) . ?
Co1 C16 1.940(5) . ?
Co1 C17 1.963(4) . ?
Co1 S1 2.3039(12) . ?
Co1 Co2 2.4904(8) . ?
Co2 C14 1.761(6) . ?
Co2 C15 1.780(5) . ?
Co2 C16 1.922(5) . ?
Co2 C17 1.974(4) . ?
Co2 P1 2.2127(12) . ?
S1 C11 1.824(4) . ?
S1 C7 1.873(4) . ?
P1 C23 1.835(4) . ?
P1 C29 1.837(4) . ?
P1 C11 1.844(4) . ?
O1 C11 1.394(4) . ?
O1 C1 1.443(5) . ?
O2 C12 1.157(5) . ?
O3 C13 1.140(6) . ?
O4 C14 1.147(6) . ?
O5 C15 1.153(5) . ?
O6 C18 1.222(5) . ?
N1 C18 1.359(5) . ?
N1 C19 1.452(6) . ?
N1 C21 1.475(6) . ?
C1 C2 1.517(5) . ?
C1 C6 1.525(6) . ?
C2 C3 1.515(6) . ?
C3 C4 1.494(7) . ?
C3 C8 1.539(6) . ?
C4 C5 1.523(6) . ?
C5 C6 1.532(6) . ?
C6 C7 1.551(6) . ?
C7 C10 1.528(5) . ?
C7 C9 1.533(6) . ?
C16 C17 1.348(6) . ?
C17 C18 1.487(6) . ?
C19 C20 1.511(8) . ?
C21 C22 1.489(8) . ?
C23 C24 1.381(5) . ?
C23 C28 1.389(6) . ?
C24 C25 1.387(6) . ?
C25 C26 1.367(7) . ?
C26 C27 1.361(6) . ?
C27 C28 1.384(6) . ?
C29 C34 1.372(6) . ?
C29 C30 1.373(6) . ?
C30 C31 1.392(6) . ?
C31 C32 1.354(7) . ?
C32 C33 1.353(7) . ?
C33 C34 1.375(7) . ?
